data_2005644
loop_
_publ_author_name
'Garc\'ia-Granda, S.'
'Santiago-Garc\'ia, R.'
'Bieger, K.'

_publ_section_title
;
 C~38~H~54~N~3~O~9~P, a New Compound in Diazadihydrophosphinine
 Chemistry
;
_journal_issue 11
_journal_name_full 'Acta Crystallographica Section C'
_journal_page_first 2857
_journal_page_last 2859
_journal_paper_doi 10.1107/S0108270196007755
_journal_volume 52
_journal_year 1996
_chemical_formula_sum 'C38 H54 N3 O9 P'
_chemical_formula_weight 727.81
_chemical_melting_point 513.15
_chemical_name_systematic
;
 4-^t^butyl-1-cyclohexyl-2-diisopropylamino-6-(4-methoxyphenyl)-2-[4-methoxy-
 2,3,4-tris(methoxycarbonyl)-5-oxo-2-cyclopentenyliden]-1,2-dihydro-1,3,2-
diazaphosphinine.
;
_space_group_IT_number 14
_symmetry_cell_setting monoclinic
_symmetry_space_group_name_Hall '-P 2ybc'
_symmetry_space_group_name_H-M 'P 1 21/c 1'
_audit_creation_method SHELXL
_cell_angle_alpha 90.00
_cell_angle_beta 113.18(7)
_cell_angle_gamma 90.00
_cell_formula_units_Z 4
_cell_length_a 9.846(9)
_cell_length_b 38.204(9)
_cell_length_c 11.421(9)
_cell_measurement_reflns_used 25
_cell_measurement_temperature 293(2)
_cell_measurement_theta_max 10
_cell_measurement_theta_min 5
_cell_volume 3949(5)
_computing_cell_refinement 'CRYSDA (Beurskens et al., 1992)'
_computing_data_collection 'Diffractometer Control Software (Enraf-Nonius, 1994)'
_computing_data_reduction 'REFLEX (local program)'
_computing_molecular_graphics 'EUCLID (Spek, 1982)'
_computing_publication_material SHELXL93
_computing_structure_refinement SHELXL93
_computing_structure_solution DIRDIF
_diffrn_ambient_temperature 293(2)
_diffrn_measurement_device 'Enraf-Nonius CAD4 Diffractometer'
_diffrn_measurement_method \w-2\q
_diffrn_radiation_monochromator graphite
_diffrn_radiation_source 'fine-focus sealed tube'
_diffrn_radiation_type MoK\a
_diffrn_radiation_wavelength 0.71073
_diffrn_reflns_av_R_equivalents 0.083
_diffrn_reflns_av_sigmaI/netI 0.3264
_diffrn_reflns_limit_h_max 9
_diffrn_reflns_limit_h_min -10
_diffrn_reflns_limit_k_max 42
_diffrn_reflns_limit_k_min 0
_diffrn_reflns_limit_l_max 12
_diffrn_reflns_limit_l_min 0
_diffrn_reflns_number 6056
_diffrn_reflns_theta_max 23.00
_diffrn_reflns_theta_min 1.07
_diffrn_standards_decay_% 4.24
_diffrn_standards_interval_count 200
_diffrn_standards_interval_time 60
_diffrn_standards_number 3
_exptl_absorpt_coefficient_mu 0.125
_exptl_absorpt_correction_T_max 1.000
_exptl_absorpt_correction_T_min 0.297
_exptl_absorpt_correction_type 'empirical (XABS2: Parkin, Moezzi & Hope, 1995)'
_exptl_crystal_colour Yellow
_exptl_crystal_density_diffrn 1.224
_exptl_crystal_density_meas ?
_exptl_crystal_description prismatic
_exptl_crystal_F_000 1560
_exptl_crystal_size_max 0.23
_exptl_crystal_size_mid 0.20
_exptl_crystal_size_min 0.17
_refine_diff_density_max 0.270
_refine_diff_density_min -0.304
_refine_ls_extinction_method none
_refine_ls_goodness_of_fit_all 0.992
_refine_ls_goodness_of_fit_obs 1.148
_refine_ls_hydrogen_treatment 'H atoms riding, with isotropic common U'
_refine_ls_matrix_type full
_refine_ls_number_parameters 461
_refine_ls_number_reflns 5454
_refine_ls_number_restraints 0
_refine_ls_restrained_S_all 1.081
_refine_ls_restrained_S_obs 1.148
_refine_ls_R_factor_all 0.3048
_refine_ls_R_factor_obs 0.0580
_refine_ls_shift/esd_max 0.001
_refine_ls_shift/esd_mean 0.001
_refine_ls_structure_factor_coef Fsqd
_refine_ls_weighting_details 'w = 1/[\s^2^(Fo^2^)+(0.0761P)^2^] where P=(Fo^2^+2Fc^2^)/3'
_refine_ls_weighting_scheme calc
_refine_ls_wR_factor_all 0.2329
_refine_ls_wR_factor_obs 0.1269
_reflns_number_observed 1742
_reflns_number_total 5469
_reflns_observed_criterion >2sigma(I)
_cod_data_source_file kh1100.cif
_cod_data_source_block kb36
_cod_depositor_comments
;
The following automatic conversions were performed:
'_symmetry_cell_setting' value 'Monoclinic' changed to 'monoclinic'
according to '/home/saulius/struct/CIF-dictionaries/cif_core.dic'
dictionary named 'cif_core.dic' version 2.4.1 from 2010-06-29.

Automatic conversion script
Id: cif_fix_enum 1527 2010-12-29 10:47:43Z saulius 

The following automatic conversions were performed:

'_chemical_melting_point' value '240\%C' was changed to '513.15' - it
was converted from degrees Celsius(C) to
Kelvins(K).

'_symmetry_cell_setting' value 'Monoclinic' changed to
'monoclinic' according to
/home/saulius/struct/CIF-dictionaries/cif_core.dic dictionary named
'cif_core.dic' version 2.4.1 from 2010-06-29.

'_geom_bond_publ_flag'
value 'Yes' changed to 'yes' according to
/home/saulius/struct/CIF-dictionaries/cif_core.dic dictionary named
'cif_core.dic' version 2.4.1 from 2010-06-29 (28
times).

'_geom_angle_publ_flag' value 'Yes' changed to 'yes'
according to /home/saulius/struct/CIF-dictionaries/cif_core.dic
dictionary named 'cif_core.dic' version 2.4.1 from 2010-06-29 (43
times).

'_geom_torsion_publ_flag' value 'Yes' changed to 'yes'
according to /home/saulius/struct/CIF-dictionaries/cif_core.dic
dictionary named 'cif_core.dic' version 2.4.1 from 2010-06-29 (6
times).

Automatic conversion script
Id: cif_fix_values 1715 2011-07-08 13:25:40Z adriana 

The following automatic conversions were performed:

'_exptl_crystal_density_meas' value 'not measured' was changed to '?'
- the value is perceived as not measured.

Automatic conversion script
Id: cif_fix_values 3008 2015-01-20 13:52:24Z robertas 

The following automatic conversions were performed:

'_refine_ls_weighting_scheme' value 'calc w =
1/[\s^2^(Fo^2^)+(0.0761P)^2^] where P=(Fo^2^+2Fc^2^)/3' was changed
to 'calc'. New tag '_refine_ls_weighting_details' was created. The
value of the new tag was set to 'w = 1/[\s^2^(Fo^2^)+(0.0761P)^2^]
where P=(Fo^2^+2Fc^2^)/3'.

Automatic conversion script
Id: cif_fix_values 3143 2015-03-26 13:38:13Z robertas 
;
_cod_original_cell_volume 3949.(5)
_cod_original_sg_symbol_H-M P21/c
_cod_original_formula_sum 'C38 H54 N3 O9 P1'
_cod_database_code 2005644

loop_
_symmetry_equiv_pos_as_xyz
'x, y, z'
'-x, y+1/2, -z+1/2'
'-x, -y, -z'
'x, -y-1/2, z-1/2'

loop_
_atom_site_aniso_label
_atom_site_aniso_U_11
_atom_site_aniso_U_22
_atom_site_aniso_U_33
_atom_site_aniso_U_12
_atom_site_aniso_U_13
_atom_site_aniso_U_23
P(1) 0.0430(14) 0.0438(14) 0.0400(13) -0.0019(12) 0.0151(11) -0.0037(11)
N(2) 0.037(4) 0.028(3) 0.039(4) 0.000(3) 0.020(3) -0.003(3)
C(3) 0.038(5) 0.044(5) 0.037(5) -0.004(4) 0.008(4) 0.005(4)
C(4) 0.058(6) 0.068(7) 0.051(6) -0.008(5) 0.027(5) -0.006(5)
C(5) 0.045(6) 0.060(6) 0.047(5) 0.005(5) 0.023(5) -0.009(5)
N(6) 0.044(4) 0.063(5) 0.029(4) -0.004(4) 0.017(3) -0.006(3)
N(7) 0.038(4) 0.049(4) 0.047(4) -0.017(3) 0.014(4) 0.002(3)
C(8) 0.081(8) 0.075(8) 0.063(7) -0.003(6) 0.042(6) 0.011(6)
C(9) 0.127(10) 0.094(8) 0.058(7) -0.018(7) 0.046(7) 0.003(6)
C(10) 0.115(10) 0.063(7) 0.112(9) 0.004(7) 0.057(8) 0.025(6)
C(11) 0.043(7) 0.113(9) 0.069(7) -0.032(6) 0.012(6) -0.009(6)
C(12) 0.058(7) 0.144(11) 0.131(11) -0.003(8) 0.029(8) 0.025(9)
C(13) 0.090(9) 0.153(12) 0.069(8) -0.058(8) 0.007(7) -0.035(8)
C(14) 0.037(6) 0.051(6) 0.054(6) 0.006(4) 0.018(5) 0.002(5)
C(15) 0.055(6) 0.073(7) 0.063(6) 0.006(5) 0.028(5) -0.022(5)
C(16) 0.067(8) 0.078(8) 0.098(8) 0.000(6) 0.040(7) -0.032(6)
C(17) 0.060(8) 0.093(9) 0.160(12) 0.023(7) 0.058(9) -0.030(9)
C(18) 0.066(8) 0.120(10) 0.119(10) 0.058(7) 0.035(8) 0.026(8)
C(19) 0.061(7) 0.074(7) 0.077(7) 0.028(6) 0.016(6) 0.018(6)
C(20) 0.040(5) 0.046(6) 0.041(5) -0.008(4) 0.016(4) 0.000(4)
C(21) 0.040(6) 0.051(6) 0.052(6) -0.013(4) 0.023(5) -0.004(4)
C(22) 0.052(6) 0.055(6) 0.054(6) -0.009(5) 0.024(5) -0.002(5)
C(23) 0.051(6) 0.045(5) 0.047(5) -0.008(4) 0.026(5) -0.005(4)
C(24) 0.057(6) 0.050(6) 0.046(6) -0.003(5) 0.023(5) 0.005(5)
C(25) 0.044(6) 0.060(6) 0.050(6) -0.010(5) 0.013(5) -0.003(5)
C(26) 0.070(7) 0.059(6) 0.085(7) -0.015(5) 0.029(6) 0.025(6)
C(27) 0.072(7) 0.083(8) 0.037(5) -0.002(6) 0.025(5) -0.012(5)
C(28) 0.134(11) 0.148(11) 0.059(7) -0.061(9) 0.041(7) -0.053(7)
C(29) 0.167(13) 0.140(11) 0.059(7) 0.046(10) 0.025(8) 0.015(8)
C(30) 0.102(9) 0.142(11) 0.086(8) -0.012(8) 0.062(8) -0.020(7)
C(31) 0.037(5) 0.050(5) 0.038(5) 0.010(4) 0.012(4) -0.001(4)
C(32) 0.041(5) 0.040(5) 0.053(6) 0.001(5) 0.020(5) 0.007(5)
C(33) 0.043(6) 0.050(6) 0.058(6) 0.004(5) 0.016(5) -0.002(5)
C(34) 0.052(6) 0.046(6) 0.054(6) 0.000(5) 0.022(5) -0.003(5)
C(35) 0.053(6) 0.057(6) 0.036(5) -0.004(5) 0.023(5) 0.002(4)
C(36) 0.062(8) 0.067(8) 0.053(7) 0.010(6) 0.010(6) -0.008(6)
C(38) 0.052(7) 0.096(8) 0.128(10) -0.009(6) 0.044(7) 0.014(7)
C(39) 0.061(7) 0.049(7) 0.059(7) 0.017(5) 0.019(6) -0.006(5)
C(40) 0.150(11) 0.070(7) 0.088(8) 0.005(7) 0.072(8) 0.025(6)
C(41) 0.047(6) 0.063(7) 0.067(7) 0.004(5) 0.025(6) 0.002(6)
C(42) 0.061(7) 0.072(7) 0.086(7) 0.030(6) 0.018(6) 0.015(6)
O(1) 0.065(4) 0.056(4) 0.062(4) -0.017(3) 0.015(3) 0.003(3)
O(2) 0.054(4) 0.054(4) 0.051(4) 0.012(3) 0.019(3) -0.006(3)
O(3) 0.094(5) 0.060(4) 0.068(4) -0.008(4) 0.039(4) 0.007(4)
O(4) 0.105(6) 0.084(5) 0.054(4) 0.009(4) 0.008(4) -0.004(4)
O(5) 0.052(4) 0.059(4) 0.079(5) 0.016(3) 0.017(4) -0.003(4)
O(6) 0.094(6) 0.088(5) 0.084(5) 0.035(4) 0.030(4) -0.017(4)
O(7) 0.122(7) 0.062(5) 0.072(5) -0.012(4) 0.051(5) -0.016(4)
O(8) 0.085(6) 0.115(6) 0.079(5) -0.017(4) 0.051(5) -0.032(5)
O(9) 0.045(4) 0.062(4) 0.085(5) -0.004(3) 0.021(4) -0.001(4)

loop_
_atom_site_label
_atom_site_occupancy
_atom_site_fract_x
_atom_site_fract_y
_atom_site_fract_z
_atom_site_U_iso_or_equiv
_atom_site_thermal_displace_type
_atom_site_calc_flag
_atom_site_refinement_flags
_atom_site_disorder_group
_atom_site_type_symbol
P(1) 1 0.0303(2) 0.12128(6) 0.2081(2) 0.0427(6) Uani d . . P
N(2) 1 0.0280(6) 0.16476(14) 0.2197(5) 0.0333(15) Uani d . . N
C(3) 1 0.1184(8) 0.1818(2) 0.1669(7) 0.042(2) Uani d . . C
C(4) 1 0.1437(9) 0.1665(2) 0.0686(8) 0.058(2) Uani d . . C
H(4A) 1 0.2128(9) 0.1766(2) 0.0421(8) 0.128(6) Uiso calc R . H
C(5) 1 0.0669(9) 0.1352(2) 0.0048(8) 0.049(2) Uani d . . C
N(6) 1 0.0118(7) 0.1134(2) 0.0601(5) 0.044(2) Uani d . . N
N(7) 1 -0.1140(7) 0.1033(2) 0.2222(6) 0.045(2) Uani d . . N
C(8) 1 -0.1122(11) 0.0823(2) 0.3307(9) 0.069(3) Uani d . . C
H(8) 1 -0.2160(11) 0.0755(2) 0.3038(9) 0.128(6) Uiso calc R . H
C(9) 1 -0.0846(12) 0.1018(2) 0.4491(8) 0.090(4) Uani d . . C
H(9A) 1 -0.1379(12) 0.1235(2) 0.4293(8) 0.128(6) Uiso calc R . H
H(9B) 1 0.0192(12) 0.1064(2) 0.4916(8) 0.128(6) Uiso calc R . H
H(9C) 1 -0.1170(12) 0.0881(2) 0.5037(8) 0.128(6) Uiso calc R . H
C(10) 1 -0.0355(11) 0.0473(2) 0.3459(9) 0.093(4) Uani d . . C
H(10A) 1 -0.0605(11) 0.0368(2) 0.2636(9) 0.128(6) Uiso calc R . H
H(10B) 1 -0.0667(11) 0.0323(2) 0.3978(9) 0.128(6) Uiso calc R . H
H(10C) 1 0.0695(11) 0.0507(2) 0.3858(9) 0.128(6) Uiso calc R . H
C(11) 1 -0.2575(10) 0.1036(3) 0.1047(9) 0.078(3) Uani d . . C
H(11) 1 -0.2431(10) 0.1198(3) 0.0442(9) 0.128(6) Uiso calc R . H
C(12) 1 -0.3870(11) 0.1176(3) 0.1321(10) 0.114(4) Uani d . . C
H(12A) 1 -0.3619(11) 0.1402(3) 0.1721(10) 0.128(6) Uiso calc R . H
H(12B) 1 -0.4085(11) 0.1018(3) 0.1877(10) 0.128(6) Uiso calc R . H
H(12C) 1 -0.4722(11) 0.1198(3) 0.0536(10) 0.128(6) Uiso calc R . H
C(13) 1 -0.2864(11) 0.0685(3) 0.0423(9) 0.111(4) Uani d . . C
H(13A) 1 -0.2013(11) 0.0611(3) 0.0275(9) 0.128(6) Uiso calc R . H
H(13B) 1 -0.3701(11) 0.0700(3) -0.0375(9) 0.128(6) Uiso calc R . H
H(13C) 1 -0.3063(11) 0.0519(3) 0.0966(9) 0.128(6) Uiso calc R . H
C(14) 1 -0.0884(8) 0.1850(2) 0.2475(7) 0.047(2) Uani d . . C
H(14A) 1 -0.1643(8) 0.1677(2) 0.2425(7) 0.128(6) Uiso calc R . H
C(15) 1 -0.0350(9) 0.1999(2) 0.3810(8) 0.062(3) Uani d . . C
H(15A) 1 0.0373(9) 0.2182(2) 0.3916(8) 0.128(6) Uiso calc R . H
H(15B) 1 0.0110(9) 0.1817(2) 0.4432(8) 0.128(6) Uiso calc R . H
C(16) 1 -0.1697(10) 0.2150(3) 0.4005(9) 0.079(3) Uani d . . C
H(16A) 1 -0.2377(10) 0.1961(3) 0.3953(9) 0.128(6) Uiso calc R . H
H(16B) 1 -0.1369(10) 0.2250(3) 0.4852(9) 0.128(6) Uiso calc R . H
C(17) 1 -0.2492(12) 0.2423(3) 0.3056(12) 0.100(4) Uani d . . C
H(17A) 1 -0.1860(12) 0.2626(3) 0.3181(12) 0.128(6) Uiso calc R . H
H(17B) 1 -0.3367(12) 0.2495(3) 0.3187(12) 0.128(6) Uiso calc R . H
C(18) 1 -0.2942(11) 0.2289(3) 0.1700(11) 0.102(4) Uani d . . C
H(18A) 1 -0.3321(11) 0.2483(3) 0.1113(11) 0.128(6) Uiso calc R . H
H(18B) 1 -0.3734(11) 0.2120(3) 0.1521(11) 0.128(6) Uiso calc R . H
C(19) 1 -0.1656(10) 0.2116(2) 0.1463(8) 0.074(3) Uani d . . C
H(19A) 1 -0.2036(10) 0.2003(2) 0.0636(8) 0.128(6) Uiso calc R . H
H(19B) 1 -0.0956(10) 0.2294(2) 0.1459(8) 0.128(6) Uiso calc R . H
C(20) 1 0.1910(8) 0.2153(2) 0.2179(7) 0.042(2) Uani d . . C
C(21) 1 0.2688(8) 0.2197(2) 0.3484(7) 0.046(2) Uani d . . C
H(21) 1 0.2632(8) 0.2025(2) 0.4039(7) 0.128(6) Uiso calc R . H
C(22) 1 0.3539(9) 0.2491(2) 0.3972(8) 0.053(2) Uani d . . C
H(22) 1 0.4056(9) 0.2513(2) 0.4848(8) 0.128(6) Uiso calc R . H
C(23) 1 0.3626(9) 0.2751(2) 0.3169(8) 0.045(2) Uani d . . C
C(24) 1 0.2817(9) 0.2720(2) 0.1855(7) 0.050(2) Uani d . . C
H(24) 1 0.2832(9) 0.2898(2) 0.1305(7) 0.128(6) Uiso calc R . H
C(25) 1 0.1997(9) 0.2420(2) 0.1386(8) 0.053(2) Uani d . . C
H(25) 1 0.1486(9) 0.2397(2) 0.0511(8) 0.128(6) Uiso calc R . H
C(26) 1 0.4879(9) 0.3269(2) 0.2927(8) 0.072(3) Uani d . . C
H(26A) 1 0.5530(9) 0.3447(2) 0.3443(8) 0.128(6) Uiso calc R . H
H(26B) 1 0.3982(9) 0.3376(2) 0.2350(8) 0.128(6) Uiso calc R . H
H(26C) 1 0.5349(9) 0.3149(2) 0.2451(8) 0.128(6) Uiso calc R . H
C(27) 1 0.0413(11) 0.1295(2) -0.1360(8) 0.063(3) Uani d . . C
C(28) 1 -0.0398(12) 0.0955(3) -0.1830(8) 0.113(4) Uani d . . C
H(28A) 1 0.0180(12) 0.0765(3) -0.1331(8) 0.128(6) Uiso calc R . H
H(28B) 1 -0.0559(12) 0.0921(3) -0.2707(8) 0.128(6) Uiso calc R . H
H(28C) 1 -0.1333(12) 0.0962(3) -0.1750(8) 0.128(6) Uiso calc R . H
C(29) 1 -0.0458(13) 0.1601(3) -0.2119(9) 0.128(5) Uani d . . C
H(29A) 1 0.0082(13) 0.1813(3) -0.1802(9) 0.128(6) Uiso calc R . H
H(29B) 1 -0.1392(13) 0.1612(3) -0.2041(9) 0.128(6) Uiso calc R . H
H(29C) 1 -0.0618(13) 0.1571(3) -0.2998(9) 0.128(6) Uiso calc R . H
C(30) 1 0.1894(11) 0.1281(3) -0.1488(9) 0.102(4) Uani d . . C
H(30A) 1 0.2460(11) 0.1087(3) -0.1007(9) 0.128(6) Uiso calc R . H
H(30B) 1 0.2425(11) 0.1495(3) -0.1169(9) 0.128(6) Uiso calc R . H
H(30C) 1 0.1732(11) 0.1253(3) -0.2368(9) 0.128(6) Uiso calc R . H
C(31) 1 0.1991(8) 0.1074(2) 0.3196(7) 0.043(2) Uani d . . C
C(32) 1 0.2718(8) 0.1221(2) 0.4445(7) 0.044(2) Uani d . . C
C(33) 1 0.4234(10) 0.1024(2) 0.5113(8) 0.051(2) Uani d . . C
C(34) 1 0.4220(10) 0.0772(2) 0.4090(8) 0.050(2) Uani d . . C
C(35) 1 0.2967(9) 0.0812(2) 0.3035(7) 0.047(2) Uani d . . C
C(36) 1 0.2625(12) 0.0593(3) 0.1869(9) 0.064(3) Uani d . . C
C(37A) 0.453(15) 0.315(2) 0.0332(5) 0.0315(19) 0.078(9) Uiso d P 1 C
H(37A) 0.453(15) 0.3602(23) 0.0382(5) -0.0276(19) 0.128(6) Uiso calc PR 1 H
H(37B) 0.453(15) 0.2144(23) 0.0264(5) -0.0145(19) 0.128(6) Uiso calc PR 1 H
H(37C) 0.453(15) 0.3681(23) 0.0145(5) 0.0870(19) 0.128(6) Uiso calc PR 1 H
C(37B) 0.547(15) 0.159(3) 0.0121(6) 0.069(2) 0.135(11) Uiso d P 2 C
H(37D) 0.547(15) 0.0902(25) -0.0063(6) 0.0614(21) 0.128(6) Uiso calc PR 2 H
H(37E) 0.547(15) 0.2540(25) 0.0022(6) 0.0828(21) 0.128(6) Uiso calc PR 2 H
H(37F) 0.547(15) 0.1250(25) 0.0256(6) -0.0087(21) 0.128(6) Uiso calc PR 2 H
C(38) 1 0.5579(10) 0.1475(3) 0.4615(10) 0.089(3) Uani d . . C
H(38A) 1 0.6402(10) 0.1630(3) 0.4995(10) 0.128(6) Uiso calc R . H
H(38B) 1 0.4694(10) 0.1609(3) 0.4197(10) 0.128(6) Uiso calc R . H
H(38C) 1 0.5748(10) 0.1328(3) 0.4004(10) 0.128(6) Uiso calc R . H
C(39) 1 0.4214(11) 0.0847(2) 0.6292(10) 0.058(3) Uani d . . C
C(40) 1 0.2982(12) 0.0418(2) 0.6987(9) 0.095(4) Uani d . . C
H(40A) 1 0.2199(12) 0.0250(2) 0.6645(9) 0.128(6) Uiso calc R . H
H(40B) 1 0.2743(12) 0.0581(2) 0.7517(9) 0.128(6) Uiso calc R . H
H(40C) 1 0.3885(12) 0.0300(2) 0.7484(9) 0.128(6) Uiso calc R . H
C(41) 1 0.5331(10) 0.0504(3) 0.4272(10) 0.058(3) Uani d . . C
C(42) 1 0.7396(9) 0.0219(2) 0.5823(9) 0.076(3) Uani d . . C
H(42A) 1 0.8056(9) 0.0244(2) 0.6700(9) 0.128(6) Uiso calc R . H
H(42B) 1 0.7951(9) 0.0226(2) 0.5295(9) 0.128(6) Uiso calc R . H
H(42C) 1 0.6886(9) -0.0001(2) 0.5707(9) 0.128(6) Uiso calc R . H
O(1) 1 0.4543(6) 0.30249(15) 0.3731(5) 0.064(2) Uani d . . O
O(2) 1 0.2340(6) 0.14577(14) 0.4986(5) 0.053(2) Uani d . . O
O(3) 1 0.3158(8) 0.0602(2) 0.5968(6) 0.072(2) Uani d . . O
O(4) 1 0.4993(8) 0.0916(2) 0.7361(6) 0.088(2) Uani d . . O
O(5) 1 0.6337(7) 0.05010(14) 0.5474(6) 0.066(2) Uani d . . O
O(6) 1 0.5385(7) 0.0303(2) 0.3482(6) 0.090(2) Uani d . . O
O(7) 1 0.1720(8) 0.0343(2) 0.1731(6) 0.081(2) Uani d . . O
O(8) 1 0.3209(7) 0.0666(2) 0.1123(7) 0.087(2) Uani d . . O
O(9) 1 0.5421(6) 0.1264(2) 0.5572(6) 0.065(2) Uani d . . O

loop_
_atom_type_symbol
_atom_type_description
_atom_type_scat_dispersion_real
_atom_type_scat_dispersion_imag
_atom_type_scat_source
C C 0.0033 0.0016 'International Tables Vol C Tables 4.2.6.8 and 6.1.1.4'
H H 0.0000 0.0000 'International Tables Vol C Tables 4.2.6.8 and 6.1.1.4'
N N 0.0061 0.0033 'International Tables Vol C Tables 4.2.6.8 and 6.1.1.4'
O O 0.0106 0.0060 'International Tables Vol C Tables 4.2.6.8 and 6.1.1.4'
P P 0.1023 0.0942 'International Tables Vol C Tables 4.2.6.8 and 6.1.1.4'

loop_
_geom_angle_atom_site_label_1
_geom_angle_atom_site_label_2
_geom_angle_atom_site_label_3
_geom_angle
_geom_angle_publ_flag
N(7) P(1) N(6) 105.8(3) yes
N(7) P(1) N(2) 111.7(3) yes
N(6) P(1) N(2) 105.2(3) yes
N(7) P(1) C(31) 114.6(4) ?
N(6) P(1) C(31) 112.6(4) ?
N(2) P(1) C(31) 106.6(3) ?
C(3) N(2) C(14) 120.7(6) yes
C(3) N(2) P(1) 113.1(5) yes
C(14) N(2) P(1) 124.0(5) yes
C(4) C(3) N(2) 120.1(7) yes
C(4) C(3) C(20) 118.6(7) yes
N(2) C(3) C(20) 121.3(7) yes
C(3) C(4) C(5) 122.4(8) yes
C(3) C(4) H(4A) 118.8(5) yes
C(5) C(4) H(4A) 118.8(5) yes
N(6) C(5) C(4) 121.6(7) yes
N(6) C(5) C(27) 119.5(8) yes
C(4) C(5) C(27) 118.7(8) yes
C(5) N(6) P(1) 119.0(6) yes
C(8) N(7) C(11) 116.6(7) ?
C(8) N(7) P(1) 125.9(6) ?
C(11) N(7) P(1) 116.7(5) ?
N(7) C(8) C(9) 115.9(8) ?
N(7) C(8) C(10) 114.7(8) ?
C(9) C(8) C(10) 116.0(8) ?
N(7) C(8) H(8) 102.4(5) ?
C(9) C(8) H(8) 102.4(6) ?
C(10) C(8) H(8) 102.4(5) ?
C(8) C(9) H(9A) 109.5(6) ?
C(8) C(9) H(9B) 109.5(6) ?
H(9A) C(9) H(9B) 109.5 ?
C(8) C(9) H(9C) 109.5(5) ?
H(9A) C(9) H(9C) 109.5 ?
H(9B) C(9) H(9C) 109.5 ?
C(8) C(10) H(10A) 109.5(5) ?
C(8) C(10) H(10B) 109.5(5) ?
H(10A) C(10) H(10B) 109.5 ?
C(8) C(10) H(10C) 109.5(6) ?
H(10A) C(10) H(10C) 109.5 ?
H(10B) C(10) H(10C) 109.5 ?
C(13) C(11) N(7) 110.6(8) ?
C(13) C(11) C(12) 113.4(8) ?
N(7) C(11) C(12) 112.6(8) ?
C(13) C(11) H(11) 106.6(6) ?
N(7) C(11) H(11) 106.6(4) ?
C(12) C(11) H(11) 106.6(6) ?
C(11) C(12) H(12A) 109.5(6) ?
C(11) C(12) H(12B) 109.5(6) ?
H(12A) C(12) H(12B) 109.5 ?
C(11) C(12) H(12C) 109.5(6) ?
H(12A) C(12) H(12C) 109.5 ?
H(12B) C(12) H(12C) 109.5 ?
C(11) C(13) H(13A) 109.5(6) ?
C(11) C(13) H(13B) 109.5(6) ?
H(13A) C(13) H(13B) 109.5 ?
C(11) C(13) H(13C) 109.5(6) ?
H(13A) C(13) H(13C) 109.5 ?
H(13B) C(13) H(13C) 109.5 ?
C(19) C(14) C(15) 112.9(7) ?
C(19) C(14) N(2) 112.2(7) ?
C(15) C(14) N(2) 114.3(6) ?
C(19) C(14) H(14A) 105.5(5) ?
C(15) C(14) H(14A) 105.5(5) ?
N(2) C(14) H(14A) 105.5(4) ?
C(14) C(15) C(16) 108.0(7) ?
C(14) C(15) H(15A) 110.1(5) ?
C(16) C(15) H(15A) 110.1(5) ?
C(14) C(15) H(15B) 110.1(4) ?
C(16) C(15) H(15B) 110.1(5) ?
H(15A) C(15) H(15B) 108.4 ?
C(17) C(16) C(15) 113.2(8) ?
C(17) C(16) H(16A) 108.9(6) ?
C(15) C(16) H(16A) 108.9(5) ?
C(17) C(16) H(16B) 108.9(6) ?
C(15) C(16) H(16B) 108.9(5) ?
H(16A) C(16) H(16B) 107.7 ?
C(16) C(17) C(18) 111.5(9) ?
C(16) C(17) H(17A) 109.3(6) ?
C(18) C(17) H(17A) 109.3(7) ?
C(16) C(17) H(17B) 109.3(6) ?
C(18) C(17) H(17B) 109.3(6) ?
H(17A) C(17) H(17B) 108.0 ?
C(17) C(18) C(19) 113.1(9) ?
C(17) C(18) H(18A) 109.0(6) ?
C(19) C(18) H(18A) 109.0(5) ?
C(17) C(18) H(18B) 109.0(7) ?
C(19) C(18) H(18B) 109.0(6) ?
H(18A) C(18) H(18B) 107.8 ?
C(14) C(19) C(18) 110.9(8) ?
C(14) C(19) H(19A) 109.5(5) ?
C(18) C(19) H(19A) 109.5(6) ?
C(14) C(19) H(19B) 109.5(5) ?
C(18) C(19) H(19B) 109.5(6) ?
H(19A) C(19) H(19B) 108.0 ?
C(25) C(20) C(21) 117.4(7) ?
C(25) C(20) C(3) 121.7(7) ?
C(21) C(20) C(3) 120.4(7) ?
C(22) C(21) C(20) 121.5(7) ?
C(22) C(21) H(21) 119.3(5) ?
C(20) C(21) H(21) 119.3(5) ?
C(23) C(22) C(21) 120.3(8) ?
C(23) C(22) H(22) 119.9(5) ?
C(21) C(22) H(22) 119.9(5) ?
O(1) C(23) C(22) 116.3(7) ?
O(1) C(23) C(24) 124.1(7) ?
C(22) C(23) C(24) 119.6(8) ?
C(25) C(24) C(23) 119.0(7) ?
C(25) C(24) H(24) 120.5(5) ?
C(23) C(24) H(24) 120.5(5) ?
C(24) C(25) C(20) 122.2(8) ?
C(24) C(25) H(25) 118.9(5) ?
C(20) C(25) H(25) 118.9(5) ?
O(1) C(26) H(26A) 109.5(4) ?
O(1) C(26) H(26B) 109.5(4) ?
H(26A) C(26) H(26B) 109.5 ?
O(1) C(26) H(26C) 109.5(4) ?
H(26A) C(26) H(26C) 109.5 ?
H(26B) C(26) H(26C) 109.5 ?
C(29) C(27) C(28) 111.2(9) ?
C(29) C(27) C(30) 108.8(9) ?
C(28) C(27) C(30) 109.2(8) ?
C(29) C(27) C(5) 108.3(8) ?
C(28) C(27) C(5) 109.8(8) ?
C(30) C(27) C(5) 109.6(8) ?
C(27) C(28) H(28A) 109.5(6) ?
C(27) C(28) H(28B) 109.5(5) ?
H(28A) C(28) H(28B) 109.5 ?
C(27) C(28) H(28C) 109.5(6) ?
H(28A) C(28) H(28C) 109.5 ?
H(28B) C(28) H(28C) 109.5 ?
C(27) C(29) H(29A) 109.5(6) ?
C(27) C(29) H(29B) 109.5(6) ?
H(29A) C(29) H(29B) 109.5 ?
C(27) C(29) H(29C) 109.5(5) ?
H(29A) C(29) H(29C) 109.5 ?
H(29B) C(29) H(29C) 109.5 ?
C(27) C(30) H(30A) 109.5(5) ?
C(27) C(30) H(30B) 109.5(5) ?
H(30A) C(30) H(30B) 109.5 ?
C(27) C(30) H(30C) 109.5(5) ?
H(30A) C(30) H(30C) 109.5 ?
H(30B) C(30) H(30C) 109.5 ?
C(32) C(31) C(35) 107.4(7) yes
C(32) C(31) P(1) 124.8(6) yes
C(35) C(31) P(1) 127.6(6) yes
O(2) C(32) C(31) 130.8(7) yes
O(2) C(32) C(33) 121.6(7) yes
C(31) C(32) C(33) 107.5(7) yes
O(9) C(33) C(34) 117.1(7) yes
O(9) C(33) C(39) 104.9(7) yes
C(34) C(33) C(39) 113.9(7) yes
O(9) C(33) C(32) 110.9(6) yes
C(34) C(33) C(32) 102.2(7) yes
C(39) C(33) C(32) 107.6(7) yes
C(35) C(34) C(41) 125.3(8) yes
C(35) C(34) C(33) 110.2(7) yes
C(41) C(34) C(33) 124.2(8) yes
C(34) C(35) C(31) 112.5(7) yes
C(34) C(35) C(36) 122.6(8) yes
C(31) C(35) C(36) 124.9(8) yes
O(8) C(36) O(7) 125.3(9) yes
O(8) C(36) C(35) 119.1(10) yes
O(7) C(36) C(35) 115.6(10) yes
O(8) C(37A) H(37A) 109.5(8) ?
O(8) C(37A) H(37B) 109.5(8) ?
H(37A) C(37A) H(37B) 109.5 ?
O(8) C(37A) H(37C) 109.5(8) ?
H(37A) C(37A) H(37C) 109.5 ?
H(37B) C(37A) H(37C) 109.5 ?
O(7) C(37B) H(37D) 109.5(10) ?
O(7) C(37B) H(37E) 109.5(10) ?
H(37D) C(37B) H(37E) 109.5 ?
O(7) C(37B) H(37F) 109.5(9) ?
H(37D) C(37B) H(37F) 109.5 ?
H(37E) C(37B) H(37F) 109.5 ?
O(9) C(38) H(38A) 109.5(5) ?
O(9) C(38) H(38B) 109.5(5) ?
H(38A) C(38) H(38B) 109.5 ?
O(9) C(38) H(38C) 109.5(5) ?
H(38A) C(38) H(38C) 109.5 ?
H(38B) C(38) H(38C) 109.5 ?
O(4) C(39) O(3) 123.8(10) ?
O(4) C(39) C(33) 125.9(10) ?
O(3) C(39) C(33) 110.3(8) ?
O(3) C(40) H(40A) 109.5(5) ?
O(3) C(40) H(40B) 109.5(5) ?
H(40A) C(40) H(40B) 109.5 ?
O(3) C(40) H(40C) 109.5(5) ?
H(40A) C(40) H(40C) 109.5 ?
H(40B) C(40) H(40C) 109.5 ?
O(6) C(41) O(5) 122.1(9) yes
O(6) C(41) C(34) 126.6(9) yes
O(5) C(41) C(34) 111.3(8) yes
O(5) C(42) H(42A) 109.5(4) ?
O(5) C(42) H(42B) 109.5(5) ?
H(42A) C(42) H(42B) 109.5 ?
O(5) C(42) H(42C) 109.5(5) ?
H(42A) C(42) H(42C) 109.5 ?
H(42B) C(42) H(42C) 109.5 ?
C(23) O(1) C(26) 118.3(6) ?
C(39) O(3) C(40) 116.7(8) ?
C(41) O(5) C(42) 116.9(7) yes
C(36) O(7) C(37B) 112.1(12) yes
C(36) O(8) C(37A) 107.8(10) yes
C(38) O(9) C(33) 114.1(7) ?

loop_
_geom_bond_atom_site_label_1
_geom_bond_atom_site_label_2
_geom_bond_distance
_geom_bond_publ_flag
P(1) N(7) 1.643(6) yes
P(1) N(6) 1.655(6) yes
P(1) N(2) 1.667(6) yes
P(1) C(31) 1.731(8) yes
N(2) C(3) 1.415(9) yes
N(2) C(14) 1.516(9) yes
C(3) C(4) 1.371(10) yes
C(3) C(20) 1.471(10) yes
C(4) C(5) 1.448(10) yes
C(4) H(4A) 0.93 yes
C(5) N(6) 1.288(9) yes
C(5) C(27) 1.542(10) yes
N(7) C(8) 1.469(9) ?
N(7) C(11) 1.518(10) ?
C(8) C(9) 1.471(11) ?
C(8) C(10) 1.511(11) ?
C(8) H(8) 0.98 ?
C(9) H(9A) 0.96 ?
C(9) H(9B) 0.96 ?
C(9) H(9C) 0.96 ?
C(10) H(10A) 0.96 ?
C(10) H(10B) 0.96 ?
C(10) H(10C) 0.96 ?
C(11) C(13) 1.491(12) ?
C(11) C(12) 1.525(12) ?
C(11) H(11) 0.98 ?
C(12) H(12A) 0.96 ?
C(12) H(12B) 0.96 ?
C(12) H(12C) 0.96 ?
C(13) H(13A) 0.96 ?
C(13) H(13B) 0.96 ?
C(13) H(13C) 0.96 ?
C(14) C(19) 1.502(10) ?
C(14) C(15) 1.515(10) ?
C(14) H(14A) 0.98 ?
C(15) C(16) 1.541(11) ?
C(15) H(15A) 0.97 ?
C(15) H(15B) 0.97 ?
C(16) C(17) 1.484(12) ?
C(16) H(16A) 0.97 ?
C(16) H(16B) 0.97 ?
C(17) C(18) 1.522(13) ?
C(17) H(17A) 0.97 ?
C(17) H(17B) 0.97 ?
C(18) C(19) 1.544(12) ?
C(18) H(18A) 0.97 ?
C(18) H(18B) 0.97 ?
C(19) H(19A) 0.97 ?
C(19) H(19B) 0.97 ?
C(20) C(25) 1.389(10) ?
C(20) C(21) 1.391(9) ?
C(21) C(22) 1.379(10) ?
C(21) H(21) 0.93 ?
C(22) C(23) 1.379(10) ?
C(22) H(22) 0.93 ?
C(23) O(1) 1.366(9) ?
C(23) C(24) 1.400(10) ?
C(24) C(25) 1.382(10) ?
C(24) H(24) 0.93 ?
C(25) H(25) 0.93 ?
C(26) O(1) 1.436(8) ?
C(26) H(26A) 0.96 ?
C(26) H(26B) 0.96 ?
C(26) H(26C) 0.96 ?
C(27) C(29) 1.504(11) ?
C(27) C(28) 1.510(11) ?
C(27) C(30) 1.522(12) ?
C(28) H(28A) 0.96 ?
C(28) H(28B) 0.96 ?
C(28) H(28C) 0.96 ?
C(29) H(29A) 0.96 ?
C(29) H(29B) 0.96 ?
C(29) H(29C) 0.96 ?
C(30) H(30A) 0.96 ?
C(30) H(30B) 0.96 ?
C(30) H(30C) 0.96 ?
C(31) C(32) 1.435(10) yes
C(31) C(35) 1.450(10) yes
C(32) O(2) 1.232(8) yes
C(32) C(33) 1.575(10) yes
C(33) O(9) 1.415(9) yes
C(33) C(34) 1.509(10) yes
C(33) C(39) 1.514(11) yes
C(34) C(35) 1.351(10) yes
C(34) C(41) 1.453(11) yes
C(35) C(36) 1.494(11) yes
C(36) O(8) 1.233(11) yes
C(36) O(7) 1.272(11) yes
C(37A) O(8) 1.56(2) yes
C(37A) H(37A) 0.96 ?
C(37A) H(37B) 0.96 ?
C(37A) H(37C) 0.96 ?
C(37B) O(7) 1.43(2) yes
C(37B) H(37D) 0.96 ?
C(37B) H(37E) 0.96 ?
C(37B) H(37F) 0.96 ?
C(38) O(9) 1.414(9) ?
C(38) H(38A) 0.96 ?
C(38) H(38B) 0.96 ?
C(38) H(38C) 0.96 ?
C(39) O(4) 1.188(10) ?
C(39) O(3) 1.338(10) ?
C(40) O(3) 1.427(9) ?
C(40) H(40A) 0.96 ?
C(40) H(40B) 0.96 ?
C(40) H(40C) 0.96 ?
C(41) O(6) 1.201(9) yes
C(41) O(5) 1.340(10) yes
C(42) O(5) 1.443(9) yes
C(42) H(42A) 0.96 ?
C(42) H(42B) 0.96 ?
C(42) H(42C) 0.96 ?

loop_
_geom_torsion_atom_site_label_1
_geom_torsion_atom_site_label_2
_geom_torsion_atom_site_label_3
_geom_torsion_atom_site_label_4
_geom_torsion
_geom_torsion_publ_flag
N(7) P(1) C(31) C(32) -85.5(9) ?
N(6) P(1) C(31) C(32) 153.6(8) ?
N(2) P(1) C(31) C(32) 38.6(9) ?
N(7) P(1) C(31) C(35) 98.8(9) ?
N(6) P(1) C(31) C(35) -22.0(10) ?
N(2) P(1) C(31) C(35) -137.1(8) ?
N(6) P(1) N(7) C(8) 136.3(8) ?
N(2) P(1) N(7) C(8) -109.7(8) ?
N(6) P(1) N(7) C(11) -33.8(8) ?
N(2) P(1) N(7) C(11) 80.2(8) ?
C(31) P(1) N(6) C(5) -83.2(8) ?
N(7) P(1) N(6) C(5) 150.9(7) ?
N(2) P(1) N(6) C(5) 32.5(8) yes
N(6) P(1) N(2) C(14) 117.6(7) ?
N(6) P(1) N(2) C(3) -45.6(7) yes
N(7) P(1) N(2) C(14) 3.3(8) ?
N(7) P(1) N(2) C(3) -160.0(6) ?
C(31) P(1) N(2) C(14) -122.6(7) ?
C(31) P(1) N(2) C(3) 74.2(7) ?
C(31) P(1) N(7) C(11) -158.5(7) ?
C(31) P(1) N(7) C(8) 12.0(10) ?
P(1) N(2) C(14) C(15) 106.6(8) ?
P(1) N(2) C(14) C(19) -123.2(8) ?
P(1) N(2) C(3) C(4) 29.0(10) yes
P(1) N(2) C(3) C(20) -149.3(7) ?
C(3) N(2) C(14) C(15) -91.4(9) ?
C(3) N(2) C(14) C(19) 39.0(10) ?
C(14) N(2) C(3) C(20) 47.0(10) ?
C(14) N(2) C(3) C(4) -135.2(9) ?
N(2) C(3) C(20) C(21) 48.0(10) ?
N(2) C(3) C(20) C(25) -139.5(9) ?
N(2) C(3) C(4) C(5) 8.0(10) yes
C(4) C(3) C(20) C(21) -130.0(10) ?
C(4) C(3) C(20) C(25) 42.0(10) ?
C(20) C(3) C(4) C(5) -174.2(8) ?
C(3) C(4) C(5) N(6) -25.0(10) yes
C(3) C(4) C(5) C(27) 151.1(9) ?
C(4) C(5) N(6) P(1) 0.0(10) yes
C(4) C(5) C(27) C(28) 179.8(9) ?
C(4) C(5) C(27) C(29) -59.0(10) ?
C(4) C(5) C(27) C(30) 60.0(10) ?
C(27) C(5) N(6) P(1) -175.9(7) ?
N(6) C(5) C(27) C(28) -4.0(10) ?
N(6) C(5) C(27) C(29) 117.0(10) ?
N(6) C(5) C(27) C(30) -124.0(10) ?
P(1) N(7) C(11) C(12) -129.6(8) ?
P(1) N(7) C(11) C(13) 102.5(9) ?
P(1) N(7) C(8) C(9) 71.0(10) ?
P(1) N(7) C(8) C(10) -68.0(10) ?
C(8) N(7) C(11) C(12) 59.0(10) ?
C(8) N(7) C(11) C(13) -69.0(10) ?
C(11) N(7) C(8) C(10) 102.0(10) ?
C(11) N(7) C(8) C(9) -118.0(10) ?
N(2) C(14) C(19) C(18) 174.0(8) ?
N(2) C(14) C(15) C(16) -172.2(7) ?
C(15) C(14) C(19) C(18) -55.0(10) ?
C(19) C(14) C(15) C(16) 58.0(10) ?
C(14) C(15) C(16) C(17) -58.0(10) ?
C(15) C(16) C(17) C(18) 55.0(10) ?
C(16) C(17) C(18) C(19) -50.0(10) ?
C(17) C(18) C(19) C(14) 50.0(10) ?
C(3) C(20) C(25) C(24) -172.5(9) ?
C(3) C(20) C(21) C(22) 171.2(9) ?
C(21) C(20) C(25) C(24) 0.0(10) ?
C(25) C(20) C(21) C(22) -1.0(10) ?
C(20) C(21) C(22) C(23) 1.0(10) ?
C(21) C(22) C(23) C(24) 2.0(10) ?
C(21) C(22) C(23) O(1) -177.3(8) ?
C(22) C(23) O(1) C(26) 168.9(8) ?
C(22) C(23) C(24) C(25) -3.0(10) ?
C(24) C(23) O(1) C(26) -10.0(10) ?
O(1) C(23) C(24) C(25) 175.9(9) ?
C(23) C(24) C(25) C(20) 2.0(10) ?
P(1) C(31) C(35) C(36) -4.0(10) ?
P(1) C(31) C(35) C(34) 178.5(8) ?
P(1) C(31) C(32) C(33) -178.4(7) ?
P(1) C(31) C(32) O(2) 1.(2) ?
C(32) C(31) C(35) C(36) 179.4(9) ?
C(32) C(31) C(35) C(34) 2.0(10) ?
C(35) C(31) C(32) O(2) 178.0(10) ?
C(35) C(31) C(32) C(33) -2.0(10) ?
C(31) C(32) C(33) C(34) 1.0(10) ?
C(31) C(32) C(33) C(39) -119.2(9) ?
C(31) C(32) C(33) O(9) 126.6(8) ?
O(2) C(32) C(33) O(9) -53.0(10) ?
O(2) C(32) C(33) C(39) 61.0(10) ?
O(2) C(32) C(33) C(34) -178.4(9) ?
C(32) C(33) O(9) C(38) -60.0(10) ?
C(32) C(33) C(39) O(3) 64.0(10) ?
C(32) C(33) C(39) O(4) -114.0(10) ?
C(32) C(33) C(34) C(35) 0.0(10) ?
C(32) C(33) C(34) C(41) -174.1(9) ?
C(39) C(33) O(9) C(38) -176.4(8) ?
C(34) C(33) O(9) C(38) 56.0(10) ?
C(34) C(33) C(39) O(3) -48.0(10) ?
C(34) C(33) C(39) O(4) 133.0(10) ?
C(39) C(33) C(34) C(41) -58.0(10) ?
C(39) C(33) C(34) C(35) 116.0(10) ?
O(9) C(33) C(34) C(41) 65.0(10) ?
O(9) C(33) C(34) C(35) -121.2(9) ?
O(9) C(33) C(39) O(4) 4.0(10) ?
O(9) C(33) C(39) O(3) -177.7(8) ?
C(33) C(34) C(35) C(31) -1.0(10) ?
C(33) C(34) C(41) O(5) 2.0(10) ?
C(33) C(34) C(41) O(6) -178.0(10) ?
C(33) C(34) C(35) C(36) -178.8(9) ?
C(41) C(34) C(35) C(31) 172.8(9) ?
C(35) C(34) C(41) O(5) -171.3(9) ?
C(35) C(34) C(41) O(6) 8.(2) ?
C(41) C(34) C(35) C(36) -5.(2) ?
C(34) C(35) C(36) O(7) 101.0(10) ?
C(31) C(35) C(36) O(7) -76.0(10) ?
C(34) C(35) C(36) O(8) -80.0(10) ?
C(31) C(35) C(36) O(8) 103.0(10) ?
C(35) C(36) O(8) C(37A) 159.0(10) ?
C(35) C(36) O(7) C(37B) -173.0(10) ?
O(7) C(36) O(8) C(37A) -22.(2) ?
O(8) C(36) O(7) C(37B) 8.(2) ?
C(37B) C(37A) O(8) C(36) 20.0(10) ?
O(8) C(37A) C(37B) O(7) -15.0(10) ?
C(37A) C(37B) O(7) C(36) 7.(2) ?
C(33) C(39) O(3) C(40) -178.5(8) ?
O(4) C(39) O(3) C(40) 0.(2) ?
C(34) C(41) O(5) C(42) 172.4(8) ?
O(6) C(41) O(5) C(42) -7.0(10) ?
